data_7207015
loop_
_publ_author_name
'Zhang, Zhong'
'Lu, Jian-Qi'
'Wu, Di-Feng'
'Chen, Zi-Lu'
'Liang, Fu-Pei'
'Wang, Zhi-Lin'

_publ_section_title
;
 Structural diversity of transition-metal complexes derived from
 N-propionic acid functionalized 1,4,7-triazacyclononane: From enchanting
 cluster motifs to unprecedented homometallic polymeric networks
;
_journal_issue 4
_journal_name_full CrystEngComm
_journal_page_first 1354
_journal_paper_doi 10.1039/c1ce05816a
_journal_volume 14
_journal_year 2012
_chemical_formula_moiety 'C60 H132 N12 O42 Zn9, 9(H2 O), 6(Cl O4)'
_chemical_formula_sum 'C60 H150 Cl6 N12 O75 Zn9'
_chemical_formula_weight 3040.95
_chemical_name_systematic
;
?
;
_space_group_IT_number 12
_symmetry_cell_setting monoclinic
_symmetry_space_group_name_Hall '-C 2y'
_symmetry_space_group_name_H-M 'C 1 2/m 1'
_atom_sites_solution_hydrogens geom
_atom_sites_solution_primary direct
_atom_sites_solution_secondary difmap
_audit_creation_method SHELXL-97
_cell_angle_alpha 90.00
_cell_angle_beta 103.01(2)
_cell_angle_gamma 90.00
_cell_formula_units_Z 2
_cell_length_a 12.8299(16)
_cell_length_b 28.9620(18)
_cell_length_c 15.5709(11)
_cell_measurement_reflns_used 3735
_cell_measurement_temperature 291(2)
_cell_measurement_theta_max 23.43
_cell_measurement_theta_min 2.11
_cell_volume 5637.3(10)
_computing_cell_refinement 'SMART (Bruker, 2000)'
_computing_data_collection 'SMART (Bruker, 2000)'
_computing_data_reduction 'SAINT (Bruker, 2000)'
_computing_molecular_graphics 'Bruker SHELXTL'
_computing_publication_material 'Bruker SHELXTL'
_computing_structure_refinement 'SHELXL-97 (Sheldrick, 1997)'
_computing_structure_solution 'SHELXS-97 (Sheldrick, 1990)'
_diffrn_ambient_temperature 291(2)
_diffrn_measured_fraction_theta_full 0.998
_diffrn_measured_fraction_theta_max 0.998
_diffrn_measurement_device_type 'Bruker APEX CCD area-detector'
_diffrn_measurement_method 'phi and omega scans'
_diffrn_radiation_monochromator graphite
_diffrn_radiation_source 'fine-focus sealed tube'
_diffrn_radiation_type MoK\a
_diffrn_radiation_wavelength 0.71073
_diffrn_reflns_av_R_equivalents 0.0411
_diffrn_reflns_av_sigmaI/netI 0.0281
_diffrn_reflns_limit_h_max 15
_diffrn_reflns_limit_h_min -15
_diffrn_reflns_limit_k_max 35
_diffrn_reflns_limit_k_min -35
_diffrn_reflns_limit_l_max 19
_diffrn_reflns_limit_l_min -19
_diffrn_reflns_number 25925
_diffrn_reflns_theta_full 25.99
_diffrn_reflns_theta_max 25.99
_diffrn_reflns_theta_min 3.03
_exptl_absorpt_coefficient_mu 2.138
_exptl_absorpt_correction_T_max 0.6506
_exptl_absorpt_correction_T_min 0.5859
_exptl_absorpt_correction_type multi-scan
_exptl_absorpt_process_details 'SADABS(Sheldrick, 1996)'
_exptl_crystal_colour colorless
_exptl_crystal_density_diffrn 1.791
_exptl_crystal_density_method 'not measured'
_exptl_crystal_description block
_exptl_crystal_F_000 3132
_exptl_crystal_size_max 0.28
_exptl_crystal_size_mid 0.24
_exptl_crystal_size_min 0.22
_refine_diff_density_max 0.330
_refine_diff_density_min -0.668
_refine_diff_density_rms 0.068
_refine_ls_extinction_method none
_refine_ls_goodness_of_fit_ref 1.087
_refine_ls_hydrogen_treatment constr
_refine_ls_matrix_type full
_refine_ls_number_parameters 383
_refine_ls_number_reflns 5655
_refine_ls_number_restraints 0
_refine_ls_restrained_S_all 1.087
_refine_ls_R_factor_all 0.0542
_refine_ls_R_factor_gt 0.0443
_refine_ls_shift/su_max 0.000
_refine_ls_shift/su_mean 0.000
_refine_ls_structure_factor_coef Fsqd
_refine_ls_weighting_details 'calc w=1/[\s^2^(Fo^2^)+(0.0800P)^2^+1.9900P] where P=(Fo^2^+2Fc^2^)/3'
_refine_ls_weighting_scheme calc
_refine_ls_wR_factor_gt 0.1158
_refine_ls_wR_factor_ref 0.1204
_reflns_number_gt 4988
_reflns_number_total 5655
_reflns_threshold_expression >2sigma(I)
_cod_data_source_file c1ce05816a.txt
_cod_data_source_block 2
_cod_depositor_comments
;
The following automatic conversions were performed:

'_symmetry_cell_setting' value 'Monoclinic' changed to 'monoclinic'
according to /home/saulius/struct/CIF-dictionaries/cif_core.dic
dictionary named 'cif_core.dic' version 2.4.1 from 2010-06-29.

Automatic conversion script
Id: cif_fix_values 1715 2011-07-08 13:25:40Z adriana 
;
_cod_original_cell_volume 5637.4(9)
_cod_original_sg_symbol_Hall '-C 2y '
_cod_original_sg_symbol_H-M 'C2/m '
_cod_database_code 7207015

loop_
_symmetry_equiv_pos_as_xyz
'x, y, z'
'-x, y, -z'
'x+1/2, y+1/2, z'
'-x+1/2, y+1/2, -z'
'-x, -y, -z'
'x, -y, z'
'-x+1/2, -y+1/2, -z'
'x+1/2, -y+1/2, z'

loop_
_atom_site_label
_atom_site_type_symbol
_atom_site_fract_x
_atom_site_fract_y
_atom_site_fract_z
_atom_site_U_iso_or_equiv
_atom_site_adp_type
_atom_site_occupancy
_atom_site_symmetry_multiplicity
_atom_site_calc_flag
_atom_site_refinement_flags
C1 C 0.6297(3) 0.18920(14) 0.8068(3) 0.0374(8) Uani 1 1 d .
H1A H 0.6139 0.2165 0.8376 0.045 Uiso 1 1 calc R
H1B H 0.5680 0.1689 0.7983 0.045 Uiso 1 1 calc R
C2 C 0.6476(3) 0.20283(14) 0.7201(3) 0.0397(9) Uani 1 1 d .
H2A H 0.6939 0.2297 0.7275 0.048 Uiso 1 1 calc R
H2B H 0.5796 0.2116 0.6822 0.048 Uiso 1 1 calc R
C3 C 0.7883(3) 0.18328(12) 0.6428(2) 0.0329(8) Uani 1 1 d .
H3A H 0.7662 0.2102 0.6063 0.039 Uiso 1 1 calc R
H3B H 0.8105 0.1598 0.6063 0.039 Uiso 1 1 calc R
C4 C 0.8822(3) 0.19596(14) 0.7171(3) 0.0411(9) Uani 1 1 d .
H4A H 0.9451 0.2006 0.6933 0.049 Uiso 1 1 calc R
H4B H 0.8668 0.2248 0.7434 0.049 Uiso 1 1 calc R
C5 C 0.9206(3) 0.17831(14) 0.8759(3) 0.0387(9) Uani 1 1 d .
H5A H 0.9732 0.2029 0.8835 0.046 Uiso 1 1 calc R
H5B H 0.9474 0.1544 0.9189 0.046 Uiso 1 1 calc R
C6 C 0.8133(3) 0.19744(15) 0.8914(3) 0.0454(10) Uani 1 1 d .
H6A H 0.8211 0.2034 0.9539 0.054 Uiso 1 1 calc R
H6B H 0.7977 0.2266 0.8606 0.054 Uiso 1 1 calc R
C7 C 0.6907(3) 0.14055(14) 0.9354(3) 0.0373(8) Uani 1 1 d .
H7A H 0.6354 0.1184 0.9109 0.045 Uiso 1 1 calc R
H7B H 0.6601 0.1626 0.9697 0.045 Uiso 1 1 calc R
C8 C 0.7817(3) 0.11527(14) 0.9970(3) 0.0417(9) Uani 1 1 d .
H8A H 0.8348 0.1381 1.0230 0.050 Uiso 1 1 calc R
H8B H 0.7534 0.1023 1.0445 0.050 Uiso 1 1 calc R
C9 C 0.8391(3) 0.07698(13) 0.9603(2) 0.0326(7) Uani 1 1 d .
C10 C 0.6205(3) 0.14239(13) 0.6042(2) 0.0351(8) Uani 1 1 d .
H10A H 0.6590 0.1187 0.5799 0.042 Uiso 1 1 calc R
H10B H 0.5944 0.1647 0.5579 0.042 Uiso 1 1 calc R
C11 C 0.5244(3) 0.12002(15) 0.6305(3) 0.0479(10) Uani 1 1 d .
H11A H 0.4868 0.1440 0.6549 0.057 Uiso 1 1 calc R
H11B H 0.4764 0.1091 0.5771 0.057 Uiso 1 1 calc R
C12 C 0.5436(3) 0.08083(14) 0.6948(3) 0.0363(8) Uani 1 1 d .
C13 C 0.9996(3) 0.12902(13) 0.7811(3) 0.0352(8) Uani 1 1 d .
H13A H 1.0058 0.1047 0.8248 0.042 Uiso 1 1 calc R
H13B H 1.0642 0.1475 0.7962 0.042 Uiso 1 1 calc R
C14 C 0.9941(3) 0.10695(14) 0.6920(3) 0.0392(9) Uani 1 1 d .
H14A H 1.0608 0.0906 0.6948 0.047 Uiso 1 1 calc R
H14B H 0.9907 0.1316 0.6491 0.047 Uiso 1 1 calc R
C15 C 0.9022(3) 0.07336(13) 0.6563(2) 0.0345(8) Uani 1 1 d .
Cl1 Cl 0.5000 0.27348(5) 0.5000 0.0394(3) Uani 1 2 d S
Cl2 Cl 0.68400(8) 0.16521(4) 0.19217(7) 0.0461(2) Uani 1 1 d .
N1 N 0.7222(3) 0.16561(10) 0.8613(2) 0.0359(7) Uani 1 1 d .
N2 N 0.6962(2) 0.16588(11) 0.6763(2) 0.0350(7) Uani 1 1 d .
N3 N 0.9053(3) 0.15922(11) 0.7869(2) 0.0351(7) Uani 1 1 d .
O1 O 0.83188(19) 0.07421(9) 0.87690(17) 0.0351(6) Uani 1 1 d .
O2 O 0.8919(2) 0.04968(9) 1.01517(17) 0.0378(6) Uani 1 1 d .
O3 O 0.6324(2) 0.07846(9) 0.75289(18) 0.0380(6) Uani 1 1 d .
O4 O 0.4711(2) 0.05149(10) 0.69085(18) 0.0403(6) Uani 1 1 d .
O5 O 0.8212(2) 0.07354(8) 0.69011(17) 0.0356(6) Uani 1 1 d .
O6 O 0.91245(19) 0.04908(8) 0.59291(16) 0.0309(5) Uani 1 1 d .
O7 O 1.0482(3) 0.0000 1.1388(2) 0.0327(8) Uani 1 2 d S
H7C H 1.1048 0.0158 1.1570 0.049 Uiso 0.50 1 d PR
H7D H 1.0634 -0.0271 1.1588 0.049 Uiso 0.50 1 d PR
O8 O 0.6232(3) 0.0000 0.8367(2) 0.0393(8) Uani 1 2 d S
H8C H 0.6519 0.0240 0.8205 0.059 Uiso 0.50 1 d PR
H8D H 0.6531 -0.0238 0.8212 0.059 Uiso 0.50 1 d PR
O9 O 0.2998(3) 0.0000 0.7280(2) 0.0377(8) Uani 1 2 d S
H9C H 0.2742 -0.0250 0.7431 0.057 Uiso 0.50 1 d PR
H9D H 0.2723 0.0221 0.7513 0.057 Uiso 0.50 1 d PR
O10 O 0.4417(2) -0.04997(10) 0.87175(19) 0.0451(7) Uani 1 1 d .
H10C H 0.3762 -0.0575 0.8635 0.068 Uiso 1 1 d R
H10D H 0.4631 -0.0393 0.9236 0.068 Uiso 1 1 d R
O11 O 0.7110(3) 0.0000 0.6145(2) 0.0311(7) Uani 1 2 d S
H11C H 0.7368 0.0192 0.6550 0.047 Uiso 0.50 1 d PR
H11D H 0.7113 -0.0262 0.6392 0.047 Uiso 0.50 1 d PR
O12 O 0.7133(2) 0.05058(9) 0.45499(18) 0.0370(6) Uani 1 1 d .
H12C H 0.7133 0.0735 0.4891 0.056 Uiso 1 1 d R
H12D H 0.7425 0.0594 0.4140 0.056 Uiso 1 1 d R
O13 O 0.8990(3) 0.0000 0.4274(2) 0.0352(8) Uani 1 2 d S
H13C H 0.8696 -0.0160 0.3828 0.053 Uiso 0.50 1 d PR
H13D H 0.9572 -0.0128 0.4535 0.053 Uiso 0.50 1 d PR
O14 O 0.3373(3) 1.0000 0.9788(2) 0.0360(8) Uani 1 2 d S
H14C H 0.3253 0.9827 1.0197 0.054 Uiso 0.50 1 d PR
H14D H 0.2783 1.0100 0.9481 0.054 Uiso 0.50 1 d PR
O15 O 0.7824(2) 0.13796(9) 0.43022(18) 0.0381(6) Uani 1 1 d .
H15C H 0.7310 0.1534 0.3994 0.057 Uiso 1 1 d R
H15D H 0.8335 0.1367 0.4038 0.057 Uiso 1 1 d R
O16 O 0.1449(4) 0.0000 0.8220(3) 0.0514(11) Uani 1 2 d S
H16C H 0.1427 -0.0052 0.8753 0.077 Uiso 0.50 1 d PR
H16D H 0.0853 0.0110 0.7945 0.077 Uiso 0.50 1 d PR
O17 O 0.5000 1.0000 0.5000 0.0438(13) Uani 1 4 d S
H17C H 0.4546 1.0089 0.4545 0.066 Uiso 0.25 1 d PR
H17D H 0.5564 0.9909 0.4851 0.066 Uiso 0.25 1 d PR
O21 O 0.5485(2) 0.30119(11) 0.5604(2) 0.0510(8) Uani 1 1 d .
O22 O 0.5675(2) 0.24635(10) 0.4624(2) 0.0432(7) Uani 1 1 d .
O31 O 0.6555(2) 0.18739(10) 0.2631(2) 0.0442(7) Uani 1 1 d .
O32 O 0.7590(2) 0.19039(10) 0.1600(2) 0.0454(7) Uani 1 1 d .
O33 O 0.7300(2) 0.12038(10) 0.21753(19) 0.0431(7) Uani 1 1 d .
O34 O 0.5956(2) 0.15739(10) 0.1248(2) 0.0492(7) Uani 1 1 d .
Zn1 Zn 1.0000 0.0000 1.0000 0.02286(17) Uani 1 4 d S
Zn2 Zn 0.76800(3) 0.118786(13) 0.77368(2) 0.02553(12) Uani 1 1 d .
Zn3 Zn 0.80925(5) 0.0000 0.52525(4) 0.03357(16) Uani 1 2 d S
Zn4 Zn 0.45967(5) 0.0000 0.78081(4) 0.03563(16) Uani 1 2 d S

loop_
_atom_site_aniso_label
_atom_site_aniso_U_11
_atom_site_aniso_U_22
_atom_site_aniso_U_33
_atom_site_aniso_U_23
_atom_site_aniso_U_13
_atom_site_aniso_U_12
C1 0.038(2) 0.036(2) 0.040(2) 0.0078(15) 0.0138(17) 0.0128(16)
C2 0.043(2) 0.0341(19) 0.040(2) 0.0115(16) 0.0050(17) 0.0055(16)
C3 0.044(2) 0.0294(17) 0.0253(17) -0.0001(13) 0.0086(15) -0.0112(15)
C4 0.0342(19) 0.038(2) 0.050(2) 0.0090(17) 0.0079(17) -0.0109(16)
C5 0.042(2) 0.0353(19) 0.039(2) -0.0133(16) 0.0102(17) -0.0157(16)
C6 0.046(2) 0.034(2) 0.052(2) -0.0140(18) 0.0030(19) -0.0090(17)
C7 0.044(2) 0.037(2) 0.0330(19) 0.0065(15) 0.0143(16) 0.0155(16)
C8 0.047(2) 0.042(2) 0.035(2) 0.0041(16) 0.0075(17) 0.0131(18)
C9 0.0321(18) 0.0316(18) 0.0343(19) 0.0010(14) 0.0078(15) -0.0020(14)
C10 0.0341(18) 0.0350(19) 0.0311(18) 0.0101(15) -0.0035(15) -0.0010(15)
C11 0.034(2) 0.044(2) 0.060(3) 0.0104(19) -0.0013(19) -0.0002(17)
C12 0.0214(16) 0.049(2) 0.039(2) 0.0039(16) 0.0076(14) -0.0010(15)
C13 0.0332(18) 0.037(2) 0.0340(19) -0.0035(15) 0.0058(15) -0.0121(15)
C14 0.040(2) 0.040(2) 0.035(2) -0.0039(16) 0.0022(16) -0.0047(17)
C15 0.0285(17) 0.039(2) 0.0316(19) -0.0027(15) -0.0030(14) 0.0024(15)
Cl1 0.0427(7) 0.0425(7) 0.0337(6) 0.000 0.0105(5) 0.000
Cl2 0.0365(5) 0.0487(6) 0.0554(6) -0.0127(4) 0.0152(4) -0.0036(4)
N1 0.0424(17) 0.0294(15) 0.0342(16) -0.0010(13) 0.0047(14) -0.0017(13)
N2 0.0318(15) 0.0381(16) 0.0321(16) 0.0046(13) 0.0012(13) -0.0013(13)
N3 0.0340(15) 0.0359(16) 0.0319(16) -0.0021(13) 0.0003(13) -0.0056(13)
O1 0.0287(12) 0.0395(14) 0.0363(14) 0.0068(11) 0.0056(10) 0.0062(11)
O2 0.0361(13) 0.0416(14) 0.0339(14) 0.0077(11) 0.0042(11) 0.0133(12)
O3 0.0309(13) 0.0400(14) 0.0413(15) 0.0032(11) 0.0046(11) -0.0032(11)
O4 0.0388(14) 0.0462(16) 0.0324(14) 0.0062(11) 0.0006(11) -0.0060(12)
O5 0.0436(14) 0.0304(13) 0.0324(14) -0.0067(10) 0.0075(11) 0.0000(11)
O6 0.0303(12) 0.0339(13) 0.0286(12) -0.0005(10) 0.0070(10) -0.0019(10)
O7 0.0398(19) 0.0340(18) 0.0195(16) 0.000 -0.0034(14) 0.000
O8 0.0359(19) 0.044(2) 0.0334(19) 0.000 -0.0013(15) 0.000
O9 0.0364(19) 0.046(2) 0.0295(19) 0.000 0.0041(15) 0.000
O10 0.0506(16) 0.0513(17) 0.0358(15) 0.0098(12) 0.0149(13) 0.0072(14)
O11 0.0266(16) 0.0352(18) 0.0290(18) 0.000 0.0011(14) 0.000
O12 0.0323(13) 0.0340(13) 0.0412(15) 0.0049(11) 0.0008(11) 0.0012(10)
O13 0.0378(19) 0.041(2) 0.0275(18) 0.000 0.0080(15) 0.000
O14 0.0260(17) 0.043(2) 0.037(2) 0.000 0.0042(15) 0.000
O15 0.0298(13) 0.0385(14) 0.0442(15) 0.0072(12) 0.0046(11) 0.0121(11)
O16 0.061(3) 0.056(3) 0.035(2) 0.000 0.0059(19) 0.000
O17 0.048(3) 0.043(3) 0.040(3) 0.000 0.010(3) 0.000
O21 0.0466(16) 0.0543(18) 0.0575(19) -0.0132(15) 0.0232(14) -0.0207(14)
O22 0.0452(15) 0.0381(15) 0.0495(17) 0.0075(12) 0.0174(13) 0.0125(12)
O31 0.0482(16) 0.0441(16) 0.0426(16) -0.0129(12) 0.0152(13) -0.0092(13)
O32 0.0481(16) 0.0466(16) 0.0436(16) 0.0070(13) 0.0149(13) -0.0041(13)
O33 0.0440(16) 0.0434(16) 0.0447(16) 0.0085(12) 0.0161(13) -0.0025(12)
O34 0.0492(17) 0.0427(16) 0.0505(18) -0.0180(13) 0.0001(14) 0.0031(13)
Zn1 0.0250(4) 0.0224(4) 0.0182(3) 0.000 -0.0013(3) 0.000
Zn2 0.0247(2) 0.0247(2) 0.0251(2) 0.00018(14) 0.00114(15) -0.00002(14)
Zn3 0.0274(3) 0.0425(3) 0.0293(3) 0.000 0.0032(2) 0.000
Zn4 0.0328(3) 0.0385(3) 0.0353(3) 0.000 0.0072(2) 0.000

loop_
_atom_type_symbol
_atom_type_description
_atom_type_scat_dispersion_real
_atom_type_scat_dispersion_imag
_atom_type_scat_source
C C 0.0033 0.0016 'International Tables Vol C Tables 4.2.6.8 and 6.1.1.4'
H H 0.0000 0.0000 'International Tables Vol C Tables 4.2.6.8 and 6.1.1.4'
N N 0.0061 0.0033 'International Tables Vol C Tables 4.2.6.8 and 6.1.1.4'
O O 0.0106 0.0060 'International Tables Vol C Tables 4.2.6.8 and 6.1.1.4'
Cl Cl 0.1484 0.1585 'International Tables Vol C Tables 4.2.6.8 and 6.1.1.4'
Zn Zn 0.2839 1.4301 'International Tables Vol C Tables 4.2.6.8 and 6.1.1.4'

loop_
_geom_angle_atom_site_label_1
_geom_angle_atom_site_label_2
_geom_angle_atom_site_label_3
_geom_angle
_geom_angle_site_symmetry_1
_geom_angle_site_symmetry_3
N1 C1 C2 112.5(3) . .
N1 C1 H1A 109.1 . .
C2 C1 H1A 109.1 . .
N1 C1 H1B 109.1 . .
C2 C1 H1B 109.1 . .
H1A C1 H1B 107.8 . .
C1 C2 N2 113.4(3) . .
C1 C2 H2A 108.9 . .
N2 C2 H2A 108.9 . .
C1 C2 H2B 108.9 . .
N2 C2 H2B 108.9 . .
H2A C2 H2B 107.7 . .
N2 C3 C4 111.9(3) . .
N2 C3 H3A 109.2 . .
C4 C3 H3A 109.2 . .
N2 C3 H3B 109.2 . .
C4 C3 H3B 109.2 . .
H3A C3 H3B 107.9 . .
N3 C4 C3 112.0(3) . .
N3 C4 H4A 109.2 . .
C3 C4 H4A 109.2 . .
N3 C4 H4B 109.2 . .
C3 C4 H4B 109.2 . .
H4A C4 H4B 107.9 . .
N3 C5 C6 110.3(3) . .
N3 C5 H5A 109.6 . .
C6 C5 H5A 109.6 . .
N3 C5 H5B 109.6 . .
C6 C5 H5B 109.6 . .
H5A C5 H5B 108.1 . .
N1 C6 C5 113.2(3) . .
N1 C6 H6A 108.9 . .
C5 C6 H6A 108.9 . .
N1 C6 H6B 108.9 . .
C5 C6 H6B 108.9 . .
H6A C6 H6B 107.8 . .
N1 C7 C8 114.7(3) . .
N1 C7 H7A 108.6 . .
C8 C7 H7A 108.6 . .
N1 C7 H7B 108.6 . .
C8 C7 H7B 108.6 . .
H7A C7 H7B 107.6 . .
C9 C8 C7 119.0(3) . .
C9 C8 H8A 107.6 . .
C7 C8 H8A 107.6 . .
C9 C8 H8B 107.6 . .
C7 C8 H8B 107.6 . .
H8A C8 H8B 107.0 . .
O2 C9 O1 124.0(3) . .
O2 C9 C8 116.2(3) . .
O1 C9 C8 119.8(3) . .
N2 C10 C11 115.1(3) . .
N2 C10 H10A 108.5 . .
C11 C10 H10A 108.5 . .
N2 C10 H10B 108.5 . .
C11 C10 H10B 108.5 . .
H10A C10 H10B 107.5 . .
C12 C11 C10 118.7(3) . .
C12 C11 H11A 107.6 . .
C10 C11 H11A 107.6 . .
C12 C11 H11B 107.6 . .
C10 C11 H11B 107.6 . .
H11A C11 H11B 107.1 . .
O4 C12 O3 121.9(4) . .
O4 C12 C11 118.3(3) . .
O3 C12 C11 119.8(3) . .
N3 C13 C14 115.2(3) . .
N3 C13 H13A 108.5 . .
C14 C13 H13A 108.5 . .
N3 C13 H13B 108.5 . .
C14 C13 H13B 108.5 . .
H13A C13 H13B 107.5 . .
C13 C14 C15 118.2(3) . .
C13 C14 H14A 107.8 . .
C15 C14 H14A 107.8 . .
C13 C14 H14B 107.8 . .
C15 C14 H14B 107.8 . .
H14A C14 H14B 107.1 . .
O6 C15 O5 125.2(3) . .
O6 C15 C14 115.8(3) . .
O5 C15 C14 118.9(3) . .
O21 Cl1 O21 102.7(3) . 2_656
O21 Cl1 O22 114.56(19) . .
O21 Cl1 O22 106.79(18) 2_656 .
O21 Cl1 O22 106.79(18) . 2_656
O21 Cl1 O22 114.56(19) 2_656 2_656
O22 Cl1 O22 111.3(3) . 2_656
O34 Cl2 O32 109.3(2) . .
O34 Cl2 O31 111.12(19) . .
O32 Cl2 O31 111.73(19) . .
O34 Cl2 O33 106.02(18) . .
O32 Cl2 O33 107.28(18) . .
O31 Cl2 O33 111.19(19) . .
C1 N1 C6 111.9(3) . .
C1 N1 C7 110.5(3) . .
C6 N1 C7 112.9(3) . .
C1 N1 Zn2 103.5(2) . .
C6 N1 Zn2 107.0(2) . .
C7 N1 Zn2 110.6(2) . .
C10 N2 C2 114.3(3) . .
C10 N2 C3 109.2(3) . .
C2 N2 C3 111.6(3) . .
C10 N2 Zn2 111.0(2) . .
C2 N2 Zn2 107.4(2) . .
C3 N2 Zn2 102.7(2) . .
C5 N3 C4 112.3(3) . .
C5 N3 C13 109.7(3) . .
C4 N3 C13 113.4(3) . .
C5 N3 Zn2 103.6(2) . .
C4 N3 Zn2 107.5(2) . .
C13 N3 Zn2 109.8(2) . .
C9 O1 Zn2 132.0(2) . .
C9 O2 Zn1 130.1(3) . .
C12 O3 Zn2 131.5(3) . .
C12 O4 Zn4 128.3(2) . .
C15 O5 Zn2 133.0(2) . .
C15 O6 Zn3 128.7(2) . .
Zn1 O7 H7C 111.8 . .
Zn1 O7 H7D 111.4 . .
H7C O7 H7D 105.4 . .
Zn4 O8 H8C 109.9 . .
Zn4 O8 H8D 111.0 . .
H8C O8 H8D 108.9 . .
Zn4 O9 H9C 107.9 . .
Zn4 O9 H9D 107.8 . .
H9C O9 H9D 107.2 . .
Zn4 O10 H10C 109.5 . .
Zn4 O10 H10D 109.4 . .
H10C O10 H10D 109.5 . .
Zn3 O11 H11C 107.6 . .
Zn3 O11 H11D 111.2 . .
H11C O11 H11D 106.6 . .
Zn3 O12 H12C 107.9 . .
Zn3 O12 H12D 107.6 . .
H12C O12 H12D 107.2 . .
Zn3 O13 H13C 112.1 . .
Zn3 O13 H13D 102.6 . .
H13C O13 H13D 109.4 . .
H14C O14 H14D 109.5 . .
H15C O15 H15D 109.5 . .
H16C O16 H16D 109.5 . .
H17C O17 H17D 109.5 . .
O2 Zn1 O2 90.78(16) 6 5_757
O2 Zn1 O2 180.00(11) 6 2_757
O2 Zn1 O2 89.22(16) 5_757 2_757
O2 Zn1 O2 89.22(16) 6 .
O2 Zn1 O2 180.00(15) 5_757 .
O2 Zn1 O2 90.78(16) 2_757 .
O2 Zn1 O7 93.91(10) 6 5_757
O2 Zn1 O7 86.09(10) 5_757 5_757
O2 Zn1 O7 86.09(10) 2_757 5_757
O2 Zn1 O7 93.91(10) . 5_757
O2 Zn1 O7 86.09(10) 6 .
O2 Zn1 O7 93.91(10) 5_757 .
O2 Zn1 O7 93.91(10) 2_757 .
O2 Zn1 O7 86.09(10) . .
O7 Zn1 O7 180.000(1) 5_757 .
O3 Zn2 O5 85.90(11) . .
O3 Zn2 O1 86.65(11) . .
O5 Zn2 O1 87.96(11) . .
O3 Zn2 N3 176.63(12) . .
O5 Zn2 N3 91.53(12) . .
O1 Zn2 N3 95.46(11) . .
O3 Zn2 N2 92.12(11) . .
O5 Zn2 N2 96.36(12) . .
O1 Zn2 N2 175.41(12) . .
N3 Zn2 N2 85.98(12) . .
O3 Zn2 N1 96.79(12) . .
O5 Zn2 N1 177.07(12) . .
O1 Zn2 N1 91.04(12) . .
N3 Zn2 N1 85.82(13) . .
N2 Zn2 N1 84.72(13) . .
O12 Zn3 O12 90.53(15) 6 .
O12 Zn3 O6 176.73(10) 6 .
O12 Zn3 O6 91.11(10) . .
O12 Zn3 O6 91.11(10) 6 6
O12 Zn3 O6 176.73(10) . 6
O6 Zn3 O6 87.11(14) . 6
O12 Zn3 O11 88.57(10) 6 .
O12 Zn3 O11 88.57(10) . .
O6 Zn3 O11 94.29(9) . .
O6 Zn3 O11 94.29(9) 6 .
O12 Zn3 O13 88.55(11) 6 .
O12 Zn3 O13 88.55(11) . .
O6 Zn3 O13 88.67(10) . .
O6 Zn3 O13 88.67(10) 6 .
O11 Zn3 O13 175.90(14) . .
O9 Zn4 O10 91.12(12) . .
O9 Zn4 O10 91.12(12) . 6
O10 Zn4 O10 88.53(17) . 6
O9 Zn4 O4 86.84(11) . 6
O10 Zn4 O4 89.72(12) . 6
O10 Zn4 O4 177.28(12) 6 6
O9 Zn4 O4 86.84(11) . .
O10 Zn4 O4 177.28(12) . .
O10 Zn4 O4 89.72(12) 6 .
O4 Zn4 O4 91.96(16) 6 .
O9 Zn4 O8 179.24(15) . .
O10 Zn4 O8 88.34(12) . .
O10 Zn4 O8 88.34(12) 6 .
O4 Zn4 O8 93.68(11) 6 .
O4 Zn4 O8 93.68(11) . .

loop_
_geom_bond_atom_site_label_1
_geom_bond_atom_site_label_2
_geom_bond_distance
_geom_bond_site_symmetry_2
C1 N1 1.463(5) .
C1 C2 1.474(5) .
C1 H1A 0.9700 .
C1 H1B 0.9700 .
C2 N2 1.480(5) .
C2 H2A 0.9700 .
C2 H2B 0.9700 .
C3 N2 1.483(5) .
C3 C4 1.516(5) .
C3 H3A 0.9700 .
C3 H3B 0.9700 .
C4 N3 1.502(5) .
C4 H4A 0.9700 .
C4 H4B 0.9700 .
C5 N3 1.464(5) .
C5 C6 1.553(6) .
C5 H5A 0.9700 .
C5 H5B 0.9700 .
C6 N1 1.480(5) .
C6 H6A 0.9700 .
C6 H6B 0.9700 .
C7 N1 1.494(5) .
C7 C8 1.521(5) .
C7 H7A 0.9700 .
C7 H7B 0.9700 .
C8 C9 1.513(5) .
C8 H8A 0.9700 .
C8 H8B 0.9700 .
C9 O2 1.246(5) .
C9 O1 1.283(5) .
C10 N2 1.474(5) .
C10 C11 1.528(6) .
C10 H10A 0.9700 .
C10 H10B 0.9700 .
C11 C12 1.496(6) .
C11 H11A 0.9700 .
C11 H11B 0.9700 .
C12 O4 1.251(5) .
C12 O3 1.288(4) .
C13 N3 1.512(5) .
C13 C14 1.515(5) .
C13 H13A 0.9700 .
C13 H13B 0.9700 .
C14 C15 1.534(5) .
C14 H14A 0.9700 .
C14 H14B 0.9700 .
C15 O6 1.243(4) .
C15 O5 1.266(5) .
Cl1 O21 1.286(3) .
Cl1 O21 1.286(3) 2_656
Cl1 O22 1.392(3) .
Cl1 O22 1.392(3) 2_656
Cl2 O34 1.379(3) .
Cl2 O32 1.388(3) .
Cl2 O31 1.395(3) .
Cl2 O33 1.444(3) .
N1 Zn2 2.099(3) .
N2 Zn2 2.093(3) .
N3 Zn2 2.087(3) .
O1 Zn2 2.080(2) .
O2 Zn1 2.049(3) .
O3 Zn2 2.059(3) .
O4 Zn4 2.074(3) .
O5 Zn2 2.068(3) .
O6 Zn3 2.063(2) .
O7 Zn1 2.110(3) .
O7 H7C 0.8503 .
O7 H7D 0.8495 .
O8 Zn4 2.082(4) .
O8 H8C 0.8500 .
O8 H8D 0.8506 .
O9 Zn4 2.030(4) .
O9 H9C 0.8501 .
O9 H9D 0.8499 .
O10 Zn4 2.074(3) .
O10 H10C 0.8500 .
O10 H10D 0.8500 .
O11 Zn3 2.076(4) .
O11 H11C 0.8500 .
O11 H11D 0.8499 .
O12 Zn3 2.062(2) .
O12 H12C 0.8499 .
O12 H12D 0.8500 .
O13 Zn3 2.106(4) .
O13 H13C 0.8500 .
O13 H13D 0.8497 .
O14 H14C 0.8501 .
O14 H14D 0.8500 .
O15 H15C 0.8500 .
O15 H15D 0.8500 .
O16 H16C 0.8501 .
O16 H16D 0.8501 .
O17 H17C 0.8499 .
O17 H17D 0.8500 .
Zn1 O2 2.049(3) 6
Zn1 O2 2.049(3) 5_757
Zn1 O2 2.049(3) 2_757
Zn1 O7 2.110(3) 5_757
Zn3 O12 2.062(2) 6
Zn3 O6 2.063(2) 6
Zn4 O10 2.074(3) 6
Zn4 O4 2.074(3) 6

loop_
_geom_torsion_atom_site_label_1
_geom_torsion_atom_site_label_2
_geom_torsion_atom_site_label_3
_geom_torsion_atom_site_label_4
_geom_torsion
_geom_torsion_site_symmetry_4
N1 C1 C2 N2 45.6(5) .
N2 C3 C4 N3 46.6(4) .
N3 C5 C6 N1 45.8(5) .
N1 C7 C8 C9 -61.6(5) .
C7 C8 C9 O2 -161.6(4) .
C7 C8 C9 O1 18.6(6) .
N2 C10 C11 C12 -64.4(5) .
C10 C11 C12 O4 -152.2(4) .
C10 C11 C12 O3 28.8(6) .
N3 C13 C14 C15 -62.1(5) .
C13 C14 C15 O6 -165.8(3) .
C13 C14 C15 O5 17.0(5) .
C2 C1 N1 C6 70.0(4) .
C2 C1 N1 C7 -163.3(3) .
C2 C1 N1 Zn2 -44.9(4) .
C5 C6 N1 C1 -131.2(4) .
C5 C6 N1 C7 103.5(4) .
C5 C6 N1 Zn2 -18.4(4) .
C8 C7 N1 C1 -179.2(3) .
C8 C7 N1 C6 -53.1(4) .
C8 C7 N1 Zn2 66.7(4) .
C11 C10 N2 C2 -57.7(4) .
C11 C10 N2 C3 176.5(3) .
C11 C10 N2 Zn2 63.9(4) .
C1 C2 N2 C10 103.8(4) .
C1 C2 N2 C3 -131.7(3) .
C1 C2 N2 Zn2 -19.8(4) .
C4 C3 N2 C10 -164.4(3) .
C4 C3 N2 C2 68.3(4) .
C4 C3 N2 Zn2 -46.6(3) .
C6 C5 N3 C4 69.1(4) .
C6 C5 N3 C13 -163.9(3) .
C6 C5 N3 Zn2 -46.7(3) .
C3 C4 N3 C5 -133.1(3) .
C3 C4 N3 C13 101.9(4) .
C3 C4 N3 Zn2 -19.7(4) .
C14 C13 N3 C5 -180.0(3) .
C14 C13 N3 C4 -53.5(4) .
C14 C13 N3 Zn2 66.8(3) .
O2 C9 O1 Zn2 -170.7(3) .
C8 C9 O1 Zn2 9.1(5) .
O1 C9 O2 Zn1 10.7(6) .
C8 C9 O2 Zn1 -169.0(3) .
O4 C12 O3 Zn2 177.1(3) .
C11 C12 O3 Zn2 -3.9(6) .
O3 C12 O4 Zn4 10.4(6) .
C11 C12 O4 Zn4 -168.7(3) .
O6 C15 O5 Zn2 -163.9(3) .
C14 C15 O5 Zn2 13.0(5) .
O5 C15 O6 Zn3 -2.9(5) .
C14 C15 O6 Zn3 -179.9(2) .
C9 O2 Zn1 O2 -109.5(3) 6
C9 O2 Zn1 O2 70.5(3) 2_757
C9 O2 Zn1 O7 -15.7(3) 5_757
C9 O2 Zn1 O7 164.3(3) .
C12 O3 Zn2 O5 -90.3(3) .
C12 O3 Zn2 O1 -178.5(3) .
C12 O3 Zn2 N2 5.9(3) .
C12 O3 Zn2 N1 90.8(3) .
C15 O5 Zn2 O3 173.3(3) .
C15 O5 Zn2 O1 -99.9(3) .
C15 O5 Zn2 N3 -4.5(3) .
C15 O5 Zn2 N2 81.7(3) .
C9 O1 Zn2 O3 -97.7(3) .
C9 O1 Zn2 O5 176.3(3) .
C9 O1 Zn2 N3 84.9(3) .
C9 O1 Zn2 N1 -1.0(3) .
C5 N3 Zn2 O5 -149.4(2) .
C4 N3 Zn2 O5 91.5(3) .
C13 N3 Zn2 O5 -32.3(2) .
C5 N3 Zn2 O1 -61.3(2) .
C4 N3 Zn2 O1 179.6(3) .
C13 N3 Zn2 O1 55.8(2) .
C5 N3 Zn2 N2 114.4(3) .
C4 N3 Zn2 N2 -4.8(3) .
C13 N3 Zn2 N2 -128.6(2) .
C5 N3 Zn2 N1 29.4(2) .
C4 N3 Zn2 N1 -89.8(3) .
C13 N3 Zn2 N1 146.5(2) .
C10 N2 Zn2 O3 -33.0(3) .
C2 N2 Zn2 O3 92.6(2) .
C3 N2 Zn2 O3 -149.6(2) .
C10 N2 Zn2 O5 53.1(3) .
C2 N2 Zn2 O5 178.7(2) .
C3 N2 Zn2 O5 -63.5(2) .
C10 N2 Zn2 N3 144.2(3) .
C2 N2 Zn2 N3 -90.2(2) .
C3 N2 Zn2 N3 27.6(2) .
C10 N2 Zn2 N1 -129.6(3) .
C2 N2 Zn2 N1 -4.1(2) .
C3 N2 Zn2 N1 113.7(2) .
C1 N1 Zn2 O3 -65.5(2) .
C6 N1 Zn2 O3 176.2(3) .
C7 N1 Zn2 O3 52.9(3) .
C1 N1 Zn2 O1 -152.3(2) .
C6 N1 Zn2 O1 89.4(3) .
C7 N1 Zn2 O1 -33.9(3) .
C1 N1 Zn2 N3 112.3(2) .
C6 N1 Zn2 N3 -6.0(3) .
C7 N1 Zn2 N3 -129.3(3) .
C1 N1 Zn2 N2 26.0(2) .
C6 N1 Zn2 N2 -92.3(3) .
C7 N1 Zn2 N2 144.4(3) .
C15 O6 Zn3 O12 78.9(3) .
C15 O6 Zn3 O6 -103.8(3) 6
C15 O6 Zn3 O11 -9.7(3) .
C15 O6 Zn3 O13 167.4(3) .
C12 O4 Zn4 O9 157.9(3) .
C12 O4 Zn4 O10 66.8(3) 6
C12 O4 Zn4 O4 -115.4(3) 6
C12 O4 Zn4 O8 -21.5(3) .
